data_7152697
loop_
_publ_author_name
'Yang, Hai-Bin'
'Shi, Min'

_publ_section_title
;
 Yb(NTf(2))(3)-catalyzed [3 + 3] cycloaddition between isatin ketonitrones
 and cyclopropanes to construct novel
 spiro[tetrahydro-1,2-oxazine]oxindoles.
;
_journal_issue 41
_journal_name_full 'Organic &amp; biomolecular chemistry'
_journal_page_first 8236
_journal_page_last 8243
_journal_paper_doi 10.1039/c2ob26413g
_journal_volume 10
_journal_year 2012
_chemical_formula_sum 'C22 H22 N2 O6'
_chemical_formula_weight 410.42
_chemical_name_systematic
;
?
;
_space_group_IT_number 14
_symmetry_cell_setting monoclinic
_symmetry_space_group_name_Hall '-P 2ybc'
_symmetry_space_group_name_H-M 'P 1 21/c 1'
_atom_sites_solution_hydrogens geom
_atom_sites_solution_primary direct
_atom_sites_solution_secondary difmap
_audit_creation_method SHELXL-97
_cell_angle_alpha 90.00
_cell_angle_beta 94.898(3)
_cell_angle_gamma 90.00
_cell_formula_units_Z 8
_cell_length_a 20.206(4)
_cell_length_b 8.8525(16)
_cell_length_c 22.032(4)
_cell_measurement_reflns_used 4655
_cell_measurement_temperature 133(2)
_cell_measurement_theta_max 26.15
_cell_measurement_theta_min 2.63
_cell_volume 3926.6(13)
_computing_cell_refinement 'Bruker SAINT'
_computing_data_collection 'Bruker APEX2'
_computing_data_reduction 'Bruker SAINT'
_computing_molecular_graphics 'Bruker SHELXTL'
_computing_publication_material 'Bruker SHELXTL'
_computing_structure_refinement 'SHELXL-97 (Sheldrick, 2008)'
_computing_structure_solution 'SHELXS-97 (Sheldrick, 2008)'
_diffrn_ambient_temperature 133(2)
_diffrn_measured_fraction_theta_full 0.996
_diffrn_measured_fraction_theta_max 0.996
_diffrn_measurement_device_type 'Bruker APEX-II CCD'
_diffrn_measurement_method '\f and \w scans'
_diffrn_radiation_monochromator graphite
_diffrn_radiation_source 'fine-focus sealed tube'
_diffrn_radiation_type MoK\a
_diffrn_radiation_wavelength 0.71073
_diffrn_reflns_av_R_equivalents 0.0540
_diffrn_reflns_av_sigmaI/netI 0.0511
_diffrn_reflns_limit_h_max 24
_diffrn_reflns_limit_h_min -24
_diffrn_reflns_limit_k_max 10
_diffrn_reflns_limit_k_min -10
_diffrn_reflns_limit_l_max 27
_diffrn_reflns_limit_l_min -27
_diffrn_reflns_number 26959
_diffrn_reflns_theta_full 26.00
_diffrn_reflns_theta_max 26.00
_diffrn_reflns_theta_min 1.01
_exptl_absorpt_coefficient_mu 0.102
_exptl_absorpt_correction_T_max 0.9899
_exptl_absorpt_correction_T_min 0.9779
_exptl_absorpt_correction_type multi-scan
_exptl_absorpt_process_details sadabs
_exptl_crystal_colour colourless
_exptl_crystal_density_diffrn 1.388
_exptl_crystal_density_method 'not measured'
_exptl_crystal_description block
_exptl_crystal_F_000 1728
_exptl_crystal_size_max 0.22
_exptl_crystal_size_mid 0.20
_exptl_crystal_size_min 0.10
_refine_diff_density_max 0.524
_refine_diff_density_min -0.508
_refine_diff_density_rms 0.170
_refine_ls_extinction_method none
_refine_ls_goodness_of_fit_ref 1.095
_refine_ls_hydrogen_treatment constr
_refine_ls_matrix_type full
_refine_ls_number_parameters 547
_refine_ls_number_reflns 7673
_refine_ls_number_restraints 0
_refine_ls_restrained_S_all 1.095
_refine_ls_R_factor_all 0.0864
_refine_ls_R_factor_gt 0.0487
_refine_ls_shift/su_max 0.003
_refine_ls_shift/su_mean 0.000
_refine_ls_structure_factor_coef Fsqd
_refine_ls_weighting_details 'calc w=1/[\s^2^(Fo^2^)+(0.1042P)^2^+0.0000P] where P=(Fo^2^+2Fc^2^)/3'
_refine_ls_weighting_scheme calc
_refine_ls_wR_factor_gt 0.1397
_refine_ls_wR_factor_ref 0.1786
_reflns_number_gt 5255
_reflns_number_total 7673
_reflns_threshold_expression >2sigma(I)
_cod_data_source_file c2ob26413g.txt
_cod_data_source_block mo_dm11520_0m
_cod_depositor_comments
;
The following automatic conversions were performed:

'_symmetry_cell_setting' value 'Monoclinic' changed to 'monoclinic'
according to /home/saulius/struct/CIF-dictionaries/cif_core.dic
dictionary named 'cif_core.dic' version 2.4.2 from 2011-04-26.

Automatic conversion script
Id: cif_fix_values 1891 2012-01-12 08:04:46Z andrius 
;
_cod_original_cell_volume 3926.7(12)
_cod_original_sg_symbol_H-M P2(1)/c
_cod_database_code 7152697

loop_
_symmetry_equiv_pos_as_xyz
'x, y, z'
'-x, y+1/2, -z+1/2'
'-x, -y, -z'
'x, -y-1/2, z-1/2'

loop_
_atom_site_label
_atom_site_type_symbol
_atom_site_fract_x
_atom_site_fract_y
_atom_site_fract_z
_atom_site_U_iso_or_equiv
_atom_site_adp_type
_atom_site_occupancy
_atom_site_symmetry_multiplicity
_atom_site_calc_flag
_atom_site_refinement_flags
O1 O 0.69549(8) 0.88448(18) 0.37831(8) 0.0205(4) Uani 1 1 d .
O2 O 0.50074(8) 0.67760(19) 0.32058(9) 0.0266(4) Uani 1 1 d .
O3 O 0.60828(10) 0.4826(2) 0.50212(10) 0.0400(5) Uani 1 1 d .
O4 O 0.69586(9) 0.5906(2) 0.46399(8) 0.0273(4) Uani 1 1 d .
O5 O 0.63311(10) 0.8568(2) 0.50806(8) 0.0304(5) Uani 1 1 d .
O6 O 0.56645(9) 0.95218(18) 0.43126(8) 0.0243(4) Uani 1 1 d .
O7 O 0.18979(8) 0.62306(17) 0.37472(7) 0.0196(4) Uani 1 1 d .
O8 O 0.00460(8) 0.82783(19) 0.29390(8) 0.0206(4) Uani 1 1 d .
O9 O 0.07991(10) 1.0420(2) 0.47794(9) 0.0345(5) Uani 1 1 d .
O10 O 0.17406(9) 0.9185(2) 0.46450(8) 0.0284(4) Uani 1 1 d .
O11 O 0.10940(10) 0.6539(2) 0.49499(8) 0.0286(4) Uani 1 1 d .
O12 O 0.05352(9) 0.55453(18) 0.41290(8) 0.0225(4) Uani 1 1 d .
N1 N 0.72353(10) 0.6560(2) 0.33876(9) 0.0184(4) Uani 1 1 d .
N2 N 0.56246(10) 0.7622(2) 0.32090(9) 0.0183(4) Uani 1 1 d .
N3 N 0.22563(10) 0.8579(2) 0.34753(10) 0.0207(5) Uani 1 1 d .
N4 N 0.06730(9) 0.7459(2) 0.30261(9) 0.0161(4) Uani 1 1 d .
C1 C 0.69277(12) 0.5157(3) 0.32731(11) 0.0193(5) Uani 1 1 d .
C2 C 0.72072(13) 0.3869(3) 0.30539(13) 0.0283(6) Uani 1 1 d .
H2 H 0.7658 0.3846 0.2964 0.034 Uiso 1 1 calc R
C3 C 0.68028(14) 0.2608(3) 0.29707(15) 0.0382(8) Uani 1 1 d .
H3 H 0.6983 0.1701 0.2823 0.046 Uiso 1 1 calc R
C4 C 0.61411(14) 0.2639(3) 0.30972(15) 0.0365(7) Uani 1 1 d .
H4 H 0.5873 0.1762 0.3033 0.044 Uiso 1 1 calc R
C5 C 0.58719(13) 0.3950(3) 0.33169(12) 0.0251(6) Uani 1 1 d .
H5 H 0.5419 0.3979 0.3403 0.030 Uiso 1 1 calc R
C6 C 0.62659(11) 0.5209(3) 0.34090(10) 0.0168(5) Uani 1 1 d .
C7 C 0.61236(12) 0.6791(3) 0.36247(11) 0.0167(5) Uani 1 1 d .
C8 C 0.68146(11) 0.7569(2) 0.36122(10) 0.0140(5) Uani 1 1 d .
C9 C 0.79491(13) 0.6779(3) 0.34254(14) 0.0313(7) Uani 1 1 d .
H9A H 0.8055 0.7814 0.3558 0.047 Uiso 1 1 calc R
H9B H 0.8111 0.6606 0.3024 0.047 Uiso 1 1 calc R
H9C H 0.8164 0.6064 0.3720 0.047 Uiso 1 1 calc R
C10 C 0.57918(12) 0.7663(3) 0.25863(11) 0.0203(5) Uani 1 1 d .
C11 C 0.61761(14) 0.8859(3) 0.24297(12) 0.0261(6) Uani 1 1 d .
H11 H 0.6326 0.9583 0.2729 0.031 Uiso 1 1 calc R
C12 C 0.63459(16) 0.9010(3) 0.18368(12) 0.0336(7) Uani 1 1 d .
H12 H 0.6615 0.9832 0.1731 0.040 Uiso 1 1 calc R
C13 C 0.61225(16) 0.7957(3) 0.13951(12) 0.0388(8) Uani 1 1 d .
H13 H 0.6232 0.8060 0.0986 0.047 Uiso 1 1 calc R
C14 C 0.57368(15) 0.6757(3) 0.15639(13) 0.0364(7) Uani 1 1 d .
H14 H 0.5584 0.6034 0.1265 0.044 Uiso 1 1 calc R
C15 C 0.55679(14) 0.6585(3) 0.21599(12) 0.0282(6) Uani 1 1 d .
H15 H 0.5307 0.5753 0.2271 0.034 Uiso 1 1 calc R
C16 C 0.47287(13) 0.7110(3) 0.37601(13) 0.0297(6) Uani 1 1 d .
H16A H 0.4272 0.6699 0.3748 0.036 Uiso 1 1 calc R
H16B H 0.4705 0.8218 0.3815 0.036 Uiso 1 1 calc R
C17 C 0.51568(12) 0.6411(3) 0.42911(13) 0.0257(6) Uani 1 1 d .
H17A H 0.5119 0.5298 0.4268 0.031 Uiso 1 1 calc R
H17B H 0.4988 0.6740 0.4679 0.031 Uiso 1 1 calc R
C18 C 0.58980(12) 0.6863(3) 0.42920(11) 0.0196(5) Uani 1 1 d .
C19 C 0.63096(13) 0.5737(3) 0.46969(11) 0.0220(5) Uani 1 1 d .
C20 C 0.73970(16) 0.4892(4) 0.49966(16) 0.0508(9) Uani 1 1 d .
H20A H 0.7372 0.5101 0.5431 0.076 Uiso 1 1 calc R
H20B H 0.7854 0.5042 0.4891 0.076 Uiso 1 1 calc R
H20C H 0.7262 0.3845 0.4910 0.076 Uiso 1 1 calc R
C21 C 0.60057(13) 0.8413(3) 0.46022(11) 0.0196(5) Uani 1 1 d .
C22 C 0.57808(16) 1.1000(3) 0.45806(13) 0.0345(7) Uani 1 1 d .
H22A H 0.5671 1.0983 0.5005 0.052 Uiso 1 1 calc R
H22B H 0.5501 1.1746 0.4352 0.052 Uiso 1 1 calc R
H22C H 0.6249 1.1273 0.4566 0.052 Uiso 1 1 calc R
C23 C 0.19667(12) 0.9999(3) 0.33449(11) 0.0198(5) Uani 1 1 d .
C24 C 0.22899(14) 1.1341(3) 0.32551(13) 0.0291(6) Uani 1 1 d .
H24 H 0.2760 1.1389 0.3267 0.035 Uiso 1 1 calc R
C25 C 0.18989(14) 1.2623(3) 0.31458(13) 0.0300(6) Uani 1 1 d .
H25 H 0.2108 1.3570 0.3095 0.036 Uiso 1 1 calc R
C26 C 0.12136(13) 1.2546(3) 0.31102(12) 0.0267(6) Uani 1 1 d .
H26 H 0.0958 1.3431 0.3020 0.032 Uiso 1 1 calc R
C27 C 0.08918(12) 1.1177(3) 0.32061(11) 0.0203(5) Uani 1 1 d .
H27 H 0.0421 1.1126 0.3183 0.024 Uiso 1 1 calc R
C28 C 0.12734(12) 0.9900(3) 0.33347(10) 0.0170(5) Uani 1 1 d .
C29 C 0.10962(11) 0.8296(2) 0.34994(10) 0.0139(5) Uani 1 1 d .
C30 C 0.17908(12) 0.7532(3) 0.35928(10) 0.0155(5) Uani 1 1 d .
C31 C 0.29656(13) 0.8369(3) 0.36271(14) 0.0315(7) Uani 1 1 d .
H31A H 0.3114 0.9017 0.3973 0.047 Uiso 1 1 calc R
H31B H 0.3207 0.8638 0.3275 0.047 Uiso 1 1 calc R
H31C H 0.3054 0.7310 0.3736 0.047 Uiso 1 1 calc R
C32 C 0.09267(12) 0.7425(3) 0.24308(10) 0.0170(5) Uani 1 1 d .
C33 C 0.07287(13) 0.8449(3) 0.19737(11) 0.0210(5) Uani 1 1 d .
H33 H 0.0438 0.9257 0.2052 0.025 Uiso 1 1 calc R
C34 C 0.09599(13) 0.8282(3) 0.14001(11) 0.0257(6) Uani 1 1 d .
H34 H 0.0816 0.8968 0.1084 0.031 Uiso 1 1 calc R
C35 C 0.13959(14) 0.7133(3) 0.12817(11) 0.0280(6) Uani 1 1 d .
H35 H 0.1552 0.7030 0.0889 0.034 Uiso 1 1 calc R
C36 C 0.16018(14) 0.6135(3) 0.17453(12) 0.0266(6) Uani 1 1 d .
H36 H 0.1907 0.5353 0.1671 0.032 Uiso 1 1 calc R
C37 C 0.13669(13) 0.6268(3) 0.23154(11) 0.0207(5) Uani 1 1 d .
H37 H 0.1506 0.5570 0.2628 0.025 Uiso 1 1 calc R
C38 C -0.03227(12) 0.7902(3) 0.34426(12) 0.0230(6) Uani 1 1 d .
H38A H -0.0337 0.6791 0.3492 0.028 Uiso 1 1 calc R
H38B H -0.0784 0.8275 0.3367 0.028 Uiso 1 1 calc R
C39 C 0.00037(12) 0.8614(3) 0.40123(12) 0.0219(6) Uani 1 1 d .
H39A H -0.0226 0.8269 0.4367 0.026 Uiso 1 1 calc R
H39B H -0.0046 0.9725 0.3983 0.026 Uiso 1 1 calc R
C40 C 0.07536(12) 0.8219(3) 0.41204(10) 0.0172(5) Uani 1 1 d .
C41 C 0.10875(13) 0.9400(3) 0.45629(11) 0.0213(5) Uani 1 1 d .
C42 C 0.21065(16) 1.0304(4) 0.50171(14) 0.0436(8) Uani 1 1 d .
H42A H 0.2090 1.1276 0.4803 0.065 Uiso 1 1 calc R
H42B H 0.2570 0.9982 0.5095 0.065 Uiso 1 1 calc R
H42C H 0.1908 1.0413 0.5405 0.065 Uiso 1 1 calc R
C43 C 0.08289(12) 0.6680(3) 0.44475(10) 0.0179(5) Uani 1 1 d .
C44 C 0.06270(14) 0.4079(3) 0.44211(12) 0.0284(6) Uani 1 1 d .
H44A H 0.1100 0.3817 0.4456 0.043 Uiso 1 1 calc R
H44B H 0.0377 0.3313 0.4176 0.043 Uiso 1 1 calc R
H44C H 0.0466 0.4118 0.4828 0.043 Uiso 1 1 calc R

loop_
_atom_site_aniso_label
_atom_site_aniso_U_11
_atom_site_aniso_U_22
_atom_site_aniso_U_33
_atom_site_aniso_U_23
_atom_site_aniso_U_13
_atom_site_aniso_U_12
O1 0.0231(9) 0.0145(9) 0.0237(9) -0.0023(7) 0.0012(7) -0.0038(7)
O2 0.0142(9) 0.0252(10) 0.0393(11) -0.0084(8) -0.0042(8) -0.0012(7)
O3 0.0429(13) 0.0338(12) 0.0446(13) 0.0200(10) 0.0109(10) -0.0023(10)
O4 0.0238(10) 0.0312(11) 0.0263(10) 0.0106(8) -0.0011(8) 0.0043(8)
O5 0.0443(12) 0.0254(10) 0.0209(10) -0.0001(7) -0.0007(9) -0.0019(9)
O6 0.0287(10) 0.0149(9) 0.0286(10) -0.0057(7) -0.0011(8) 0.0033(7)
O7 0.0252(10) 0.0147(9) 0.0185(9) 0.0029(6) 0.0005(7) 0.0031(7)
O8 0.0150(9) 0.0237(9) 0.0228(9) 0.0049(7) -0.0002(7) 0.0023(7)
O9 0.0427(12) 0.0300(11) 0.0322(11) -0.0147(8) 0.0125(9) -0.0050(9)
O10 0.0292(11) 0.0296(10) 0.0253(10) -0.0086(8) -0.0047(8) -0.0071(8)
O11 0.0422(12) 0.0253(10) 0.0179(10) 0.0012(7) 0.0000(8) -0.0027(8)
O12 0.0288(10) 0.0152(9) 0.0229(9) 0.0030(7) -0.0012(8) -0.0039(7)
N1 0.0152(10) 0.0149(10) 0.0256(11) -0.0014(8) 0.0044(9) -0.0021(8)
N2 0.0133(10) 0.0177(11) 0.0233(11) -0.0014(8) -0.0012(8) -0.0002(8)
N3 0.0155(11) 0.0158(11) 0.0305(12) 0.0034(8) -0.0003(9) 0.0017(8)
N4 0.0145(10) 0.0157(10) 0.0176(10) -0.0013(8) -0.0023(8) 0.0008(8)
C1 0.0173(13) 0.0183(13) 0.0219(13) -0.0012(9) 0.0003(10) -0.0033(10)
C2 0.0189(14) 0.0229(14) 0.0443(17) -0.0090(12) 0.0095(12) 0.0011(11)
C3 0.0272(16) 0.0242(15) 0.065(2) -0.0170(14) 0.0119(15) 0.0006(12)
C4 0.0224(15) 0.0175(14) 0.069(2) -0.0134(13) 0.0036(14) -0.0033(11)
C5 0.0169(13) 0.0208(13) 0.0379(15) -0.0050(11) 0.0036(11) -0.0016(10)
C6 0.0154(12) 0.0165(12) 0.0185(12) 0.0000(9) 0.0016(10) 0.0026(9)
C7 0.0140(12) 0.0136(12) 0.0222(12) -0.0004(9) -0.0005(10) -0.0005(9)
C8 0.0173(12) 0.0154(12) 0.0095(10) 0.0009(8) 0.0015(9) -0.0004(9)
C9 0.0173(14) 0.0280(15) 0.0499(18) -0.0088(13) 0.0093(13) -0.0078(11)
C10 0.0231(13) 0.0205(13) 0.0162(12) -0.0025(9) -0.0050(10) 0.0087(10)
C11 0.0382(16) 0.0159(13) 0.0236(13) -0.0002(10) -0.0016(12) 0.0085(11)
C12 0.0479(19) 0.0292(15) 0.0239(14) 0.0062(11) 0.0050(13) 0.0154(13)
C13 0.055(2) 0.0426(18) 0.0182(14) -0.0003(12) -0.0017(13) 0.0254(16)
C14 0.0428(18) 0.0403(18) 0.0233(14) -0.0140(12) -0.0129(13) 0.0199(14)
C15 0.0263(15) 0.0250(14) 0.0307(15) -0.0072(11) -0.0118(12) 0.0078(11)
C16 0.0172(13) 0.0242(14) 0.0481(18) -0.0072(12) 0.0056(12) 0.0002(11)
C17 0.0224(14) 0.0211(13) 0.0356(15) -0.0028(11) 0.0146(12) -0.0039(11)
C18 0.0170(12) 0.0176(13) 0.0245(13) -0.0004(10) 0.0030(10) -0.0013(10)
C19 0.0290(15) 0.0223(13) 0.0154(12) 0.0017(10) 0.0069(11) -0.0012(11)
C20 0.0407(19) 0.053(2) 0.056(2) 0.0271(17) -0.0104(16) 0.0119(16)
C21 0.0225(13) 0.0217(13) 0.0157(12) 0.0000(9) 0.0088(10) -0.0024(10)
C22 0.0459(18) 0.0208(14) 0.0360(16) -0.0102(11) -0.0013(14) 0.0031(13)
C23 0.0173(13) 0.0176(12) 0.0237(13) 0.0033(9) -0.0016(10) 0.0015(10)
C24 0.0210(14) 0.0257(15) 0.0408(16) 0.0079(12) 0.0037(12) -0.0029(11)
C25 0.0290(15) 0.0167(13) 0.0441(17) 0.0076(11) 0.0027(13) -0.0039(11)
C26 0.0276(15) 0.0161(13) 0.0363(15) 0.0054(11) 0.0019(12) 0.0028(11)
C27 0.0183(13) 0.0179(13) 0.0246(13) 0.0021(10) 0.0024(10) 0.0026(10)
C28 0.0185(12) 0.0150(12) 0.0175(12) -0.0008(9) 0.0013(10) -0.0007(9)
C29 0.0151(12) 0.0156(12) 0.0112(11) 0.0003(8) 0.0025(9) -0.0008(9)
C30 0.0171(12) 0.0183(12) 0.0114(11) -0.0010(9) 0.0019(9) 0.0012(9)
C31 0.0148(13) 0.0278(15) 0.0511(18) 0.0079(13) -0.0027(12) 0.0032(11)
C32 0.0192(13) 0.0144(12) 0.0170(12) -0.0016(9) -0.0012(10) -0.0041(9)
C33 0.0236(13) 0.0208(13) 0.0178(12) 0.0015(9) -0.0025(10) -0.0008(10)
C34 0.0309(15) 0.0288(15) 0.0167(12) 0.0057(10) -0.0023(11) -0.0059(12)
C35 0.0377(16) 0.0294(15) 0.0174(13) -0.0035(10) 0.0061(12) -0.0069(12)
C36 0.0367(16) 0.0193(13) 0.0246(13) -0.0044(10) 0.0080(12) 0.0006(11)
C37 0.0299(14) 0.0151(12) 0.0173(12) 0.0012(9) 0.0024(11) -0.0010(10)
C38 0.0156(12) 0.0245(14) 0.0293(14) 0.0028(10) 0.0037(11) -0.0022(10)
C39 0.0189(13) 0.0196(13) 0.0282(14) -0.0008(10) 0.0068(11) 0.0018(10)
C40 0.0204(13) 0.0171(12) 0.0146(11) -0.0007(9) 0.0033(10) -0.0005(10)
C41 0.0281(14) 0.0216(13) 0.0149(12) -0.0020(10) 0.0052(10) -0.0035(11)
C42 0.0456(19) 0.051(2) 0.0323(17) -0.0152(14) -0.0079(14) -0.0217(16)
C43 0.0205(13) 0.0191(13) 0.0145(12) -0.0005(9) 0.0033(10) 0.0004(10)
C44 0.0349(16) 0.0183(13) 0.0321(15) 0.0048(11) 0.0031(12) -0.0027(11)

loop_
_atom_type_symbol
_atom_type_description
_atom_type_scat_dispersion_real
_atom_type_scat_dispersion_imag
_atom_type_scat_source
C C 0.0033 0.0016 'International Tables Vol C Tables 4.2.6.8 and 6.1.1.4'
H H 0.0000 0.0000 'International Tables Vol C Tables 4.2.6.8 and 6.1.1.4'
N N 0.0061 0.0033 'International Tables Vol C Tables 4.2.6.8 and 6.1.1.4'
O O 0.0106 0.0060 'International Tables Vol C Tables 4.2.6.8 and 6.1.1.4'

loop_
_geom_angle_atom_site_label_1
_geom_angle_atom_site_label_2
_geom_angle_atom_site_label_3
_geom_angle
C16 O2 N2 106.95(17)
C19 O4 C20 116.1(2)
C21 O6 C22 114.4(2)
C38 O8 N4 106.68(16)
C41 O10 C42 115.6(2)
C43 O12 C44 113.88(19)
C8 N1 C1 111.5(2)
C8 N1 C9 122.8(2)
C1 N1 C9 123.5(2)
C10 N2 O2 106.18(18)
C10 N2 C7 113.23(18)
O2 N2 C7 106.38(17)
C30 N3 C23 111.4(2)
C30 N3 C31 123.5(2)
C23 N3 C31 123.1(2)
C32 N4 O8 105.20(16)
C32 N4 C29 114.72(17)
O8 N4 C29 106.59(16)
C2 C1 C6 122.1(2)
C2 C1 N1 127.4(2)
C6 C1 N1 110.5(2)
C1 C2 C3 117.3(2)
C1 C2 H2 121.4
C3 C2 H2 121.4
C2 C3 C4 121.6(3)
C2 C3 H3 119.2
C4 C3 H3 119.2
C5 C4 C3 120.0(3)
C5 C4 H4 120.0
C3 C4 H4 120.0
C6 C5 C4 119.4(2)
C6 C5 H5 120.3
C4 C5 H5 120.3
C5 C6 C1 119.7(2)
C5 C6 C7 132.3(2)
C1 C6 C7 108.0(2)
N2 C7 C6 113.51(19)
N2 C7 C8 109.22(18)
C6 C7 C8 102.04(18)
N2 C7 C18 108.49(18)
C6 C7 C18 114.09(19)
C8 C7 C18 109.20(18)
O1 C8 N1 126.0(2)
O1 C8 C7 126.2(2)
N1 C8 C7 107.80(18)
N1 C9 H9A 109.5
N1 C9 H9B 109.5
H9A C9 H9B 109.5
N1 C9 H9C 109.5
H9A C9 H9C 109.5
H9B C9 H9C 109.5
C11 C10 C15 121.2(2)
C11 C10 N2 116.2(2)
C15 C10 N2 122.6(2)
C10 C11 C12 120.1(2)
C10 C11 H11 119.9
C12 C11 H11 119.9
C11 C12 C13 120.2(3)
C11 C12 H12 119.9
C13 C12 H12 119.9
C14 C13 C12 118.7(3)
C14 C13 H13 120.6
C12 C13 H13 120.6
C13 C14 C15 121.7(3)
C13 C14 H14 119.2
C15 C14 H14 119.2
C10 C15 C14 118.1(3)
C10 C15 H15 120.9
C14 C15 H15 120.9
O2 C16 C17 109.6(2)
O2 C16 H16A 109.8
C17 C16 H16A 109.8
O2 C16 H16B 109.8
C17 C16 H16B 109.8
H16A C16 H16B 108.2
C16 C17 C18 112.4(2)
C16 C17 H17A 109.1
C18 C17 H17A 109.1
C16 C17 H17B 109.1
C18 C17 H17B 109.1
H17A C17 H17B 107.9
C19 C18 C21 105.8(2)
C19 C18 C17 108.0(2)
C21 C18 C17 109.3(2)
C19 C18 C7 109.27(18)
C21 C18 C7 114.14(19)
C17 C18 C7 110.1(2)
O3 C19 O4 124.1(2)
O3 C19 C18 124.7(2)
O4 C19 C18 111.12(19)
O4 C20 H20A 109.5
O4 C20 H20B 109.5
H20A C20 H20B 109.5
O4 C20 H20C 109.5
H20A C20 H20C 109.5
H20B C20 H20C 109.5
O5 C21 O6 124.0(2)
O5 C21 C18 122.5(2)
O6 C21 C18 113.4(2)
O6 C22 H22A 109.5
O6 C22 H22B 109.5
H22A C22 H22B 109.5
O6 C22 H22C 109.5
H22A C22 H22C 109.5
H22B C22 H22C 109.5
C24 C23 C28 122.5(2)
C24 C23 N3 127.3(2)
C28 C23 N3 110.2(2)
C23 C24 C25 117.3(2)
C23 C24 H24 121.4
C25 C24 H24 121.4
C26 C25 C24 121.4(2)
C26 C25 H25 119.3
C24 C25 H25 119.3
C25 C26 C27 120.7(2)
C25 C26 H26 119.7
C27 C26 H26 119.7
C28 C27 C26 118.7(2)
C28 C27 H27 120.6
C26 C27 H27 120.6
C27 C28 C23 119.4(2)
C27 C28 C29 132.5(2)
C23 C28 C29 108.1(2)
N4 C29 C28 115.58(18)
N4 C29 C30 109.51(17)
C28 C29 C30 102.14(18)
N4 C29 C40 108.40(17)
C28 C29 C40 112.11(18)
C30 C29 C40 108.79(18)
O7 C30 N3 126.1(2)
O7 C30 C29 125.9(2)
N3 C30 C29 107.98(19)
N3 C31 H31A 109.5
N3 C31 H31B 109.5
H31A C31 H31B 109.5
N3 C31 H31C 109.5
H31A C31 H31C 109.5
H31B C31 H31C 109.5
C33 C32 C37 119.8(2)
C33 C32 N4 122.7(2)
C37 C32 N4 117.5(2)
C32 C33 C34 119.4(2)
C32 C33 H33 120.3
C34 C33 H33 120.3
C35 C34 C33 121.2(2)
C35 C34 H34 119.4
C33 C34 H34 119.4
C34 C35 C36 119.0(2)
C34 C35 H35 120.5
C36 C35 H35 120.5
C37 C36 C35 120.6(2)
C37 C36 H36 119.7
C35 C36 H36 119.7
C36 C37 C32 120.1(2)
C36 C37 H37 120.0
C32 C37 H37 120.0
O8 C38 C39 109.3(2)
O8 C38 H38A 109.8
C39 C38 H38A 109.8
O8 C38 H38B 109.8
C39 C38 H38B 109.8
H38A C38 H38B 108.3
C38 C39 C40 112.7(2)
C38 C39 H39A 109.1
C40 C39 H39A 109.1
C38 C39 H39B 109.1
C40 C39 H39B 109.1
H39A C39 H39B 107.8
C43 C40 C41 106.40(19)
C43 C40 C39 109.07(19)
C41 C40 C39 108.17(19)
C43 C40 C29 114.09(18)
C41 C40 C29 108.41(18)
C39 C40 C29 110.47(19)
O9 C41 O10 124.4(2)
O9 C41 C40 124.2(2)
O10 C41 C40 111.3(2)
O10 C42 H42A 109.5
O10 C42 H42B 109.5
H42A C42 H42B 109.5
O10 C42 H42C 109.5
H42A C42 H42C 109.5
H42B C42 H42C 109.5
O11 C43 O12 123.6(2)
O11 C43 C40 122.9(2)
O12 C43 C40 113.4(2)
O12 C44 H44A 109.5
O12 C44 H44B 109.5
H44A C44 H44B 109.5
O12 C44 H44C 109.5
H44A C44 H44C 109.5
H44B C44 H44C 109.5

loop_
_geom_bond_atom_site_label_1
_geom_bond_atom_site_label_2
_geom_bond_distance
O1 C8 1.216(3)
O2 C16 1.419(3)
O2 N2 1.454(3)
O3 C19 1.195(3)
O4 C19 1.336(3)
O4 C20 1.445(3)
O5 C21 1.202(3)
O6 C21 1.331(3)
O6 C22 1.447(3)
O7 C30 1.215(3)
O8 C38 1.428(3)
O8 N4 1.458(2)
O9 C41 1.196(3)
O10 C41 1.330(3)
O10 C42 1.448(3)
O11 C43 1.194(3)
O12 C43 1.335(3)
O12 C44 1.454(3)
N1 C8 1.355(3)
N1 C1 1.402(3)
N1 C9 1.451(3)
N2 C10 1.441(3)
N2 C7 1.497(3)
N3 C30 1.361(3)
N3 C23 1.406(3)
N3 C31 1.456(3)
N4 C32 1.449(3)
N4 C29 1.488(3)
C1 C2 1.378(3)
C1 C6 1.396(3)
C2 C3 1.386(4)
C2 H2 0.9500
C3 C4 1.389(4)
C3 H3 0.9500
C4 C5 1.387(4)
C4 H4 0.9500
C5 C6 1.374(3)
C5 H5 0.9500
C6 C7 1.514(3)
C7 C8 1.559(3)
C7 C18 1.577(3)
C9 H9A 0.9800
C9 H9B 0.9800
C9 H9C 0.9800
C10 C11 1.374(4)
C10 C15 1.388(3)
C11 C12 1.385(4)
C11 H11 0.9500
C12 C13 1.394(4)
C12 H12 0.9500
C13 C14 1.387(5)
C13 H13 0.9500
C14 C15 1.393(4)
C14 H14 0.9500
C15 H15 0.9500
C16 C17 1.525(4)
C16 H16A 0.9900
C16 H16B 0.9900
C17 C18 1.550(3)
C17 H17A 0.9900
C17 H17B 0.9900
C18 C19 1.534(3)
C18 C21 1.540(3)
C20 H20A 0.9800
C20 H20B 0.9800
C20 H20C 0.9800
C22 H22A 0.9800
C22 H22B 0.9800
C22 H22C 0.9800
C23 C24 1.378(3)
C23 C28 1.402(3)
C24 C25 1.392(4)
C24 H24 0.9500
C25 C26 1.382(4)
C25 H25 0.9500
C26 C27 1.400(3)
C26 H26 0.9500
C27 C28 1.384(3)
C27 H27 0.9500
C28 C29 1.516(3)
C29 C30 1.556(3)
C29 C40 1.587(3)
C31 H31A 0.9800
C31 H31B 0.9800
C31 H31C 0.9800
C32 C33 1.389(3)
C32 C37 1.394(3)
C33 C34 1.392(3)
C33 H33 0.9500
C34 C35 1.385(4)
C34 H34 0.9500
C35 C36 1.388(4)
C35 H35 0.9500
C36 C37 1.385(3)
C36 H36 0.9500
C37 H37 0.9500
C38 C39 1.506(4)
C38 H38A 0.9900
C38 H38B 0.9900
C39 C40 1.554(3)
C39 H39A 0.9900
C39 H39B 0.9900
C40 C43 1.543(3)
C40 C41 1.545(3)
C42 H42A 0.9800
C42 H42B 0.9800
C42 H42C 0.9800
C44 H44A 0.9800
C44 H44B 0.9800
C44 H44C 0.9800
